data_4516041
loop_
_publ_author_name
'Mishra, Vishwesh'
'Thirupathi, Natesan'

_publ_section_title
;
 Critical Role of Anions in Platinum(II) Precursors upon the Structural
 Motifs of Six-Membered Cycloplatinated
 <i>N</i>,<i>N</i>',<i>N</i>&#x2033;-Triarylguanidines.
;
_journal_issue 6
_journal_name_full 'ACS omega'
_journal_page_first 6075
_journal_page_last 6090
_journal_paper_doi 10.1021/acsomega.8b00782
_journal_volume 3
_journal_year 2018
_chemical_formula_moiety 'C8 H12 F6 O6 Pt S2'
_chemical_formula_sum 'C8 H12 F6 O6 Pt S2'
_chemical_formula_weight 577.39
_space_group_crystal_system monoclinic
_space_group_IT_number 14
_space_group_name_Hall '-P 2ybc'
_space_group_name_H-M_alt 'P 1 21/c 1'
_atom_sites_solution_hydrogens geom
_audit_creation_method SHELXL-2017/1
_cell_angle_alpha 90
_cell_angle_beta 101.926(3)
_cell_angle_gamma 90
_cell_formula_units_Z 4
_cell_length_a 10.4074(3)
_cell_length_b 8.6512(3)
_cell_length_c 18.1328(6)
_cell_measurement_reflns_used 9125
_cell_measurement_temperature 298(2)
_cell_measurement_theta_max 29.3050
_cell_measurement_theta_min 3.9350
_cell_volume 1597.37(9)
_computing_cell_refinement 'CrysAlisPro, Oxford Diffraction Ltd.'
_computing_data_collection 'CrysAlisPro, Oxford Diffraction Ltd.'
_computing_data_reduction 'CrysAlisPro, Oxford Diffraction Ltd.'
_computing_molecular_graphics Olex2
_computing_publication_material 'WINGX 2014'
_computing_structure_refinement 'SHELXL-2017/1 (Sheldrick, 2017)'
_computing_structure_solution 'SHELXT 2014/5 (Sheldrick, 2014)'
_diffrn_ambient_temperature 298(2)
_diffrn_detector_area_resol_mean 15.9853
_diffrn_measured_fraction_theta_full 0.999
_diffrn_measured_fraction_theta_max 0.999
_diffrn_measurement_device_type 'Xcalibur, Sapphire3'
_diffrn_measurement_method '\w scans'
_diffrn_radiation_type MoK\a
_diffrn_radiation_wavelength 0.71073
_diffrn_reflns_av_R_equivalents 0.0284
_diffrn_reflns_av_unetI/netI 0.0180
_diffrn_reflns_Laue_measured_fraction_full 0.999
_diffrn_reflns_Laue_measured_fraction_max 0.999
_diffrn_reflns_limit_h_max 13
_diffrn_reflns_limit_h_min -13
_diffrn_reflns_limit_k_max 10
_diffrn_reflns_limit_k_min -10
_diffrn_reflns_limit_l_max 22
_diffrn_reflns_limit_l_min -22
_diffrn_reflns_number 20679
_diffrn_reflns_point_group_measured_fraction_full 0.999
_diffrn_reflns_point_group_measured_fraction_max 0.999
_diffrn_reflns_theta_full 25.242
_diffrn_reflns_theta_max 26.372
_diffrn_reflns_theta_min 3.090
_diffrn_source 'Enhance (Mo) X-ray Source'
_exptl_absorpt_coefficient_mu 9.132
_exptl_absorpt_correction_T_max 1.00000
_exptl_absorpt_correction_T_min 0.30982
_exptl_absorpt_correction_type multi-scan
_exptl_absorpt_process_details
;
CrysAlisPro, Agilent Technologies,
Version 1.171.36.32 (release 02-08-2013 CrysAlis171 .NET)
(compiled Aug  2 2013,16:46:58)
Empirical absorption correction using spherical harmonics,
 implemented in SCALE3 ABSPACK scaling algorithm.
;
_exptl_crystal_colour Colorless
_exptl_crystal_density_diffrn 2.401
_exptl_crystal_density_method 'not measured'
_exptl_crystal_description Rhombic
_exptl_crystal_F_000 1088
_exptl_crystal_size_max 0.020
_exptl_crystal_size_mid 0.020
_exptl_crystal_size_min 0.010
_refine_diff_density_max 1.103
_refine_diff_density_min -0.666
_refine_diff_density_rms 0.084
_refine_ls_extinction_coef 0.00625(15)
_refine_ls_extinction_expression Fc^*^=kFc[1+0.001xFc^2^\l^3^/sin(2\q)]^-1/4^
_refine_ls_extinction_method 'SHELXL-2017/1 (Sheldrick 2017)'
_refine_ls_goodness_of_fit_ref 1.137
_refine_ls_hydrogen_treatment constr
_refine_ls_matrix_type full
_refine_ls_number_parameters 237
_refine_ls_number_reflns 3260
_refine_ls_number_restraints 54
_refine_ls_restrained_S_all 1.141
_refine_ls_R_factor_all 0.0211
_refine_ls_R_factor_gt 0.0194
_refine_ls_shift/su_max 0.010
_refine_ls_shift/su_mean 0.001
_refine_ls_structure_factor_coef Fsqd
_refine_ls_weighting_details 'w=1/[\s^2^(Fo^2^)+(0.0169P)^2^+1.8130P] where P=(Fo^2^+2Fc^2^)/3'
_refine_ls_weighting_scheme calc
_refine_ls_wR_factor_gt 0.0420
_refine_ls_wR_factor_ref 0.0427
_reflns_Friedel_coverage 0.000
_reflns_number_gt 3112
_reflns_number_total 3260
_reflns_threshold_expression 'I > 2\s(I)'
_cod_data_source_file ao8b00782_si_002.cif
_cod_data_source_block Cis-[(TFA)2Pt(DMSO)2]
_cod_original_sg_symbol_H-M 'P 21/c'
_cod_database_code 4516041
_shelx_shelxl_version_number 2017/1
_shelx_space_group_comment
;
The symmetry employed for this shelxl refinement is uniquely defined
by the following loop, which should always be used as a source of
symmetry information in preference to the above space-group names.
They are only intended as comments.
;
_shelx_estimated_absorpt_t_min 0.838
_shelx_estimated_absorpt_t_max 0.914

loop_
_space_group_symop_operation_xyz
'x, y, z'
'-x, y+1/2, -z+1/2'
'-x, -y, -z'
'x, -y-1/2, z-1/2'

loop_
_atom_site_label
_atom_site_type_symbol
_atom_site_fract_x
_atom_site_fract_y
_atom_site_fract_z
_atom_site_U_iso_or_equiv
_atom_site_adp_type
_atom_site_occupancy
_atom_site_site_symmetry_order
_atom_site_calc_flag
_atom_site_refinement_flags_posn
_atom_site_refinement_flags_adp
_atom_site_refinement_flags_occupancy
_atom_site_disorder_assembly
_atom_site_disorder_group
Pt1 Pt 0.74488(2) 0.37889(2) 0.04694(2) 0.02531(6) Uani 1 1 d . . . . .
S2 S 0.81163(9) 0.59700(9) 0.10623(5) 0.03005(19) Uani 1 1 d . . . . .
S1 S 0.83820(9) 0.21771(10) 0.13827(5) 0.03262(19) Uani 1 1 d . . . . .
C5 C 0.7348(4) 0.1064(4) -0.0465(2) 0.0366(9) Uani 1 1 d D . . . .
F5 F 0.5018(3) 0.6274(3) -0.16497(15) 0.0643(8) Uani 1 1 d . . . . .
O4 O 0.8521(3) 0.0983(4) -0.0363(2) 0.0629(9) Uani 1 1 d . . . . .
F6 F 0.6612(3) 0.6213(3) -0.22203(15) 0.0693(8) Uani 1 1 d . . . . .
F4 F 0.5558(3) 0.4148(3) -0.20899(15) 0.0630(7) Uani 1 1 d . . . . .
C7 C 0.7005(3) 0.5044(4) -0.10157(19) 0.0304(7) Uani 1 1 d . . . . .
C8 C 0.6033(4) 0.5450(4) -0.1749(2) 0.0377(8) Uani 1 1 d . . . . .
O2 O 0.8900(3) 0.5892(3) 0.18287(16) 0.0569(8) Uani 1 1 d . . . . .
O5 O 0.6480(2) 0.5050(3) -0.04401(13) 0.0329(5) Uani 1 1 d . . . . .
O3 O 0.6630(2) 0.1982(3) -0.01706(14) 0.0360(6) Uani 1 1 d . . . . .
O1 O 0.7977(3) 0.0578(3) 0.12474(18) 0.0590(8) Uani 1 1 d . . . . .
O6 O 0.8106(3) 0.4712(4) -0.10624(16) 0.0568(8) Uani 1 1 d . . . . .
C1 C 0.8133(4) 0.2688(5) 0.2291(2) 0.0511(11) Uani 1 1 d . . . . .
H1A H 0.839287 0.374307 0.239691 0.077 Uiso 1 1 calc R U . . .
H1B H 0.722128 0.257165 0.230519 0.077 Uiso 1 1 calc R U . . .
H1C H 0.865085 0.202559 0.266207 0.077 Uiso 1 1 calc R U . . .
C3 C 0.6707(4) 0.7120(4) 0.1053(3) 0.0494(11) Uani 1 1 d . . . . .
H3A H 0.619204 0.717121 0.054874 0.074 Uiso 1 1 calc R U . . .
H3B H 0.619151 0.667032 0.137954 0.074 Uiso 1 1 calc R U . . .
H3C H 0.697178 0.814383 0.122465 0.074 Uiso 1 1 calc R U . . .
C6 C 0.6512(4) -0.0075(4) -0.0997(2) 0.0458(10) Uani 1 1 d D . . . .
C4 C 0.9005(4) 0.7070(4) 0.0521(2) 0.0402(9) Uani 1 1 d . . . . .
H4A H 0.851232 0.714199 0.001208 0.060 Uiso 1 1 calc R U . . .
H4B H 0.915289 0.808830 0.073164 0.060 Uiso 1 1 calc R U . . .
H4C H 0.983299 0.657995 0.052300 0.060 Uiso 1 1 calc R U . . .
C2 C 1.0097(4) 0.2306(6) 0.1479(2) 0.0536(11) Uani 1 1 d . . . . .
H2A H 1.036832 0.336242 0.156825 0.080 Uiso 1 1 calc R U . . .
H2B H 1.052120 0.167962 0.189539 0.080 Uiso 1 1 calc R U . . .
H2C H 1.033801 0.194745 0.102482 0.080 Uiso 1 1 calc R U . . .
F1 F 0.7166(7) -0.1134(13) -0.1227(9) 0.109(7) Uani 0.58(2) 1 d D U P A 1
F2 F 0.5815(16) 0.0644(10) -0.1553(6) 0.124(7) Uani 0.58(2) 1 d D U P A 1
F3 F 0.5649(14) -0.0768(15) -0.0674(7) 0.114(6) Uani 0.58(2) 1 d D U P A 1
F1' F 0.5295(7) 0.0116(19) -0.1164(11) 0.096(8) Uani 0.42(2) 1 d D U P A 2
F2' F 0.672(2) -0.1466(9) -0.0771(10) 0.115(10) Uani 0.42(2) 1 d D U P A 2
F3' F 0.6883(18) -0.009(2) -0.1661(5) 0.110(8) Uani 0.42(2) 1 d D U P A 2

loop_
_atom_site_aniso_label
_atom_site_aniso_U_11
_atom_site_aniso_U_22
_atom_site_aniso_U_33
_atom_site_aniso_U_23
_atom_site_aniso_U_13
_atom_site_aniso_U_12
Pt1 0.02804(9) 0.02553(9) 0.02035(8) 0.00016(5) 0.00033(5) -0.00137(5)
S2 0.0373(4) 0.0277(4) 0.0237(4) -0.0021(3) 0.0029(4) -0.0046(3)
S1 0.0365(4) 0.0312(4) 0.0284(5) 0.0079(4) 0.0027(4) -0.0009(4)
C5 0.038(2) 0.0302(19) 0.040(2) -0.0021(15) 0.0036(17) -0.0023(15)
F5 0.0546(15) 0.0822(19) 0.0478(16) 0.0040(13) -0.0089(13) 0.0314(13)
O4 0.0385(17) 0.068(2) 0.081(3) -0.0240(18) 0.0092(16) -0.0028(14)
F6 0.0762(19) 0.091(2) 0.0375(15) 0.0275(14) 0.0042(14) -0.0154(15)
F4 0.0735(17) 0.0593(15) 0.0454(15) -0.0118(12) -0.0124(13) -0.0119(13)
C7 0.0327(18) 0.0303(17) 0.0265(18) -0.0004(14) 0.0021(15) 0.0014(14)
C8 0.042(2) 0.042(2) 0.0263(19) 0.0034(16) 0.0006(16) -0.0015(17)
O2 0.085(2) 0.0494(16) 0.0270(15) -0.0032(13) -0.0109(15) -0.0142(16)
O5 0.0355(12) 0.0402(13) 0.0213(12) 0.0038(10) 0.0021(10) 0.0079(11)
O3 0.0355(13) 0.0323(13) 0.0375(15) -0.0081(11) 0.0012(11) -0.0020(11)
O1 0.080(2) 0.0306(14) 0.060(2) 0.0096(14) -0.0010(17) -0.0058(14)
O6 0.0376(15) 0.090(2) 0.0438(18) 0.0145(17) 0.0110(14) 0.0155(15)
C1 0.063(3) 0.062(3) 0.032(2) 0.013(2) 0.017(2) 0.008(2)
C3 0.047(2) 0.035(2) 0.071(3) -0.010(2) 0.025(2) -0.0013(17)
C6 0.048(2) 0.042(2) 0.043(2) -0.0111(19) -0.002(2) 0.0018(19)
C4 0.0372(19) 0.040(2) 0.045(2) 0.0018(18) 0.0112(18) -0.0075(16)
C2 0.036(2) 0.077(3) 0.048(3) 0.027(2) 0.0069(19) 0.012(2)
F1 0.067(4) 0.091(9) 0.162(15) -0.090(9) 0.012(6) 0.011(5)
F2 0.175(15) 0.085(5) 0.069(7) -0.018(5) -0.076(8) 0.011(7)
F3 0.131(11) 0.099(9) 0.125(9) -0.054(7) 0.055(8) -0.079(9)
F1' 0.032(4) 0.099(12) 0.142(17) -0.074(11) -0.016(6) 0.004(5)
F2' 0.16(2) 0.022(4) 0.121(13) 0.002(6) -0.061(12) -0.016(7)
F3' 0.161(15) 0.133(16) 0.044(6) -0.030(7) 0.037(7) -0.048(13)

loop_
_atom_type_symbol
_atom_type_description
_atom_type_scat_dispersion_real
_atom_type_scat_dispersion_imag
_atom_type_scat_source
C C 0.0033 0.0016 'International Tables Vol C Tables 4.2.6.8 and 6.1.1.4'
H H 0.0000 0.0000 'International Tables Vol C Tables 4.2.6.8 and 6.1.1.4'
O O 0.0106 0.0060 'International Tables Vol C Tables 4.2.6.8 and 6.1.1.4'
F F 0.0171 0.0103 'International Tables Vol C Tables 4.2.6.8 and 6.1.1.4'
S S 0.1246 0.1234 'International Tables Vol C Tables 4.2.6.8 and 6.1.1.4'
Pt Pt -1.7033 8.3905 'International Tables Vol C Tables 4.2.6.8 and 6.1.1.4'

loop_
_geom_angle_atom_site_label_1
_geom_angle_atom_site_label_2
_geom_angle_atom_site_label_3
_geom_angle
O3 Pt1 O5 82.63(10)
O3 Pt1 S2 171.55(7)
O5 Pt1 S2 89.42(7)
O3 Pt1 S1 90.57(8)
O5 Pt1 S1 173.18(7)
S2 Pt1 S1 97.34(3)
O2 S2 C4 107.55(19)
O2 S2 C3 109.5(2)
C4 S2 C3 102.7(2)
O2 S2 Pt1 118.74(12)
C4 S2 Pt1 109.78(14)
C3 S2 Pt1 107.37(14)
O1 S1 C2 109.3(2)
O1 S1 C1 107.5(2)
C2 S1 C1 103.4(2)
O1 S1 Pt1 113.83(13)
C2 S1 Pt1 108.12(14)
C1 S1 Pt1 114.14(15)
O4 C5 O3 129.5(4)
O4 C5 C6 119.4(3)
O3 C5 C6 111.1(3)
O6 C7 O5 129.5(3)
O6 C7 C8 117.4(3)
O5 C7 C8 113.0(3)
F5 C8 F6 107.7(3)
F5 C8 F4 106.9(3)
F6 C8 F4 107.4(3)
F5 C8 C7 114.1(3)
F6 C8 C7 111.6(3)
F4 C8 C7 108.9(3)
C7 O5 Pt1 115.6(2)
C5 O3 Pt1 120.3(2)
S1 C1 H1A 109.5
S1 C1 H1B 109.5
H1A C1 H1B 109.5
S1 C1 H1C 109.5
H1A C1 H1C 109.5
H1B C1 H1C 109.5
S2 C3 H3A 109.5
S2 C3 H3B 109.5
H3A C3 H3B 109.5
S2 C3 H3C 109.5
H3A C3 H3C 109.5
H3B C3 H3C 109.5
F1 C6 F2 110.5(6)
F1' C6 F2' 107.5(8)
F1 C6 F3 106.3(6)
F2 C6 F3 104.2(7)
F1' C6 F3' 104.5(7)
F2' C6 F3' 102.4(8)
F1' C6 C5 119.1(5)
F1 C6 C5 113.8(5)
F2 C6 C5 110.0(5)
F2' C6 C5 111.7(5)
F3 C6 C5 111.5(5)
F3' C6 C5 110.2(5)
S2 C4 H4A 109.5
S2 C4 H4B 109.5
H4A C4 H4B 109.5
S2 C4 H4C 109.5
H4A C4 H4C 109.5
H4B C4 H4C 109.5
S1 C2 H2A 109.5
S1 C2 H2B 109.5
H2A C2 H2B 109.5
S1 C2 H2C 109.5
H2A C2 H2C 109.5
H2B C2 H2C 109.5

loop_
_geom_bond_atom_site_label_1
_geom_bond_atom_site_label_2
_geom_bond_distance
Pt1 O3 2.027(2)
Pt1 O5 2.059(2)
Pt1 S2 2.2114(8)
Pt1 S1 2.2283(9)
S2 O2 1.460(3)
S2 C4 1.761(4)
S2 C3 1.770(4)
S1 O1 1.452(3)
S1 C2 1.761(4)
S1 C1 1.775(4)
C5 O4 1.198(4)
C5 O3 1.281(4)
C5 C6 1.521(5)
F5 C8 1.317(4)
F6 C8 1.320(4)
F4 C8 1.330(4)
C7 O6 1.201(4)
C7 O5 1.275(4)
C7 C8 1.536(5)
C1 H1A 0.9600
C1 H1B 0.9600
C1 H1C 0.9600
C3 H3A 0.9600
C3 H3B 0.9600
C3 H3C 0.9600
C6 F1' 1.251(8)
C6 F1 1.263(7)
C6 F2 1.276(7)
C6 F2' 1.276(8)
C6 F3 1.314(7)
C6 F3' 1.338(8)
C4 H4A 0.9600
C4 H4B 0.9600
C4 H4C 0.9600
C2 H2A 0.9600
C2 H2B 0.9600
C2 H2C 0.9600

loop_
_geom_torsion_atom_site_label_1
_geom_torsion_atom_site_label_2
_geom_torsion_atom_site_label_3
_geom_torsion_atom_site_label_4
_geom_torsion
O6 C7 C8 F5 -158.7(4)
O5 C7 C8 F5 24.3(4)
O6 C7 C8 F6 -36.3(5)
O5 C7 C8 F6 146.6(3)
O6 C7 C8 F4 82.1(4)
O5 C7 C8 F4 -95.0(4)
O6 C7 O5 Pt1 -18.3(5)
C8 C7 O5 Pt1 158.4(2)
O4 C5 O3 Pt1 9.0(6)
C6 C5 O3 Pt1 -172.9(2)
O4 C5 C6 F1' -172.5(14)
O3 C5 C6 F1' 9.2(14)
O4 C5 C6 F1 7.2(11)
O3 C5 C6 F1 -171.2(10)
O4 C5 C6 F2 -117.4(11)
O3 C5 C6 F2 64.2(11)
O4 C5 C6 F2' 61.3(14)
O3 C5 C6 F2' -117.0(13)
O4 C5 C6 F3 127.4(10)
O3 C5 C6 F3 -50.9(10)
O4 C5 C6 F3' -51.8(13)
O3 C5 C6 F3' 129.8(12)
